data_2222384
loop_
_publ_author_name
'Mahmud, Tariq'
'Iqbal, Javed'
'Elsegood, Mark R. J.'
'McKee, Vickie'

_publ_section_title
;
 Bis(2-chlorobenzyl)dimethylammonium bromide
;
_journal_coeditor_code JH2078
_journal_issue 7
_journal_name_full 'Acta Crystallographica Section E'
_journal_page_first o1570
_journal_page_last o1571
_journal_paper_doi 10.1107/S160053680902159X
_journal_volume 65
_journal_year 2009
_chemical_formula_iupac 'C16 H18 Cl2 N +, Br -'
_chemical_formula_moiety 'C16 H18 Cl2 N +, Br -'
_chemical_formula_sum 'C16 H18 Br Cl2 N'
_chemical_formula_weight 375.12
_chemical_name_systematic
;
Bis(2-chlorobenzyl)dimethylammonium bromide
;
_space_group_IT_number 14
_symmetry_cell_setting monoclinic
_symmetry_space_group_name_Hall '-P 2yn'
_symmetry_space_group_name_H-M 'P 1 21/n 1'
_atom_sites_solution_hydrogens geom
_atom_sites_solution_primary direct
_atom_sites_solution_secondary difmap
_audit_creation_method SHELXL-97
_cell_angle_alpha 90.00
_cell_angle_beta 97.411(2)
_cell_angle_gamma 90.00
_cell_formula_units_Z 4
_cell_length_a 11.9427(5)
_cell_length_b 8.9771(4)
_cell_length_c 15.0759(6)
_cell_measurement_reflns_used 8351
_cell_measurement_temperature 150(2)
_cell_measurement_theta_max 28.73
_cell_measurement_theta_min 2.33
_cell_volume 1602.80(12)
_computing_cell_refinement 'SAINT (Bruker, 2001)'
_computing_data_collection 'SMART (Bruker, 2001)'
_computing_data_reduction 'SAINT (Bruker, 2001)'
_computing_molecular_graphics 'SHELXTL (Sheldrick, 2008)'
_computing_publication_material 'SHELXTL (Sheldrick, 2008) and local programs'
_computing_structure_refinement 'SHELXTL (Sheldrick, 2008)'
_computing_structure_solution 'SHELXTL (Sheldrick, 2008)'
_diffrn_ambient_temperature 150(2)
_diffrn_measured_fraction_theta_full 0.999
_diffrn_measured_fraction_theta_max 0.915
_diffrn_measurement_device_type 'Bruker SMART 1000 CCD'
_diffrn_measurement_method '\w rotation with narrow frames'
_diffrn_radiation_monochromator graphite
_diffrn_radiation_source 'sealed tube'
_diffrn_radiation_type MoK\a
_diffrn_radiation_wavelength 0.71073
_diffrn_reflns_av_R_equivalents 0.0145
_diffrn_reflns_av_sigmaI/netI 0.0141
_diffrn_reflns_limit_h_max 15
_diffrn_reflns_limit_h_min -15
_diffrn_reflns_limit_k_max 11
_diffrn_reflns_limit_k_min -11
_diffrn_reflns_limit_l_max 20
_diffrn_reflns_limit_l_min -19
_diffrn_reflns_number 13470
_diffrn_reflns_theta_full 26.00
_diffrn_reflns_theta_max 28.77
_diffrn_reflns_theta_min 2.05
_diffrn_standards_decay_% 0
_diffrn_standards_number 0
_exptl_absorpt_coefficient_mu 2.888
_exptl_absorpt_correction_T_max 0.376
_exptl_absorpt_correction_T_min 0.165
_exptl_absorpt_correction_type multi-scan
_exptl_absorpt_process_details '(SADABS; Sheldrick, 2003)'
_exptl_crystal_colour colourless
_exptl_crystal_density_diffrn 1.555
_exptl_crystal_density_method 'not measured'
_exptl_crystal_description block
_exptl_crystal_F_000 760
_exptl_crystal_size_max 0.80
_exptl_crystal_size_mid 0.75
_exptl_crystal_size_min 0.34
_refine_diff_density_max 0.385
_refine_diff_density_min -0.209
_refine_ls_extinction_method none
_refine_ls_goodness_of_fit_ref 1.025
_refine_ls_hydrogen_treatment constr
_refine_ls_matrix_type full
_refine_ls_number_parameters 183
_refine_ls_number_reflns 3816
_refine_ls_number_restraints 0
_refine_ls_restrained_S_all 1.025
_refine_ls_R_factor_all 0.0231
_refine_ls_R_factor_gt 0.0192
_refine_ls_shift/su_max 0.001
_refine_ls_shift/su_mean 0.000
_refine_ls_structure_factor_coef Fsqd
_refine_ls_weighting_details 'calc w=1/[\s^2^(Fo^2^)+(0.0215P)^2^+0.7575P] where P=(Fo^2^+2Fc^2^)/3'
_refine_ls_weighting_scheme calc
_refine_ls_wR_factor_gt 0.0461
_refine_ls_wR_factor_ref 0.0474
_reflns_number_gt 3462
_reflns_number_total 3816
_reflns_threshold_expression I>2\s(I)
_cod_data_source_file jh2078.cif
_cod_data_source_block I
_cod_original_sg_symbol_H-M 'P 21/n'
_cod_database_code 2222384
_cod_database_fobs_code 2222384

loop_
_symmetry_equiv_pos_as_xyz
'x, y, z'
'-x+1/2, y+1/2, -z+1/2'
'-x, -y, -z'
'x-1/2, -y-1/2, z-1/2'

loop_
_atom_site_type_symbol
_atom_site_label
_atom_site_fract_x
_atom_site_fract_y
_atom_site_fract_z
_atom_site_U_iso_or_equiv
_atom_site_adp_type
_atom_site_calc_flag
_atom_site_refinement_flags
_atom_site_occupancy
_atom_site_disorder_assembly
_atom_site_disorder_group
C C1 0.35722(11) 0.30048(15) 0.05726(9) 0.0197(3) Uani d . 1 . .
C C2 0.45188(11) 0.20813(15) 0.06312(9) 0.0215(3) Uani d . 1 . .
Cl Cl1 0.48415(3) 0.09081(4) 0.15526(2) 0.02628(8) Uani d . 1 . .
C C3 0.52466(12) 0.20869(18) -0.00141(10) 0.0280(3) Uani d . 1 . .
H H3 0.5886 0.1449 0.0042 0.034 Uiso calc R 1 . .
C C4 0.50319(14) 0.30335(19) -0.07430(10) 0.0329(3) Uani d . 1 . .
H H4 0.5517 0.3031 -0.1195 0.039 Uiso calc R 1 . .
C C5 0.41118(14) 0.39814(19) -0.08124(10) 0.0326(3) Uani d . 1 . .
H H5 0.3967 0.4632 -0.1311 0.039 Uiso calc R 1 . .
C C6 0.33996(12) 0.39827(17) -0.01548(10) 0.0259(3) Uani d . 1 . .
H H6 0.2784 0.4660 -0.0199 0.031 Uiso calc R 1 . .
C C7 0.27893(11) 0.30423(14) 0.12803(9) 0.0184(3) Uani d . 1 . .
H H7A 0.2604 0.4093 0.1397 0.022 Uiso calc R 1 . .
H H7B 0.3191 0.2626 0.1841 0.022 Uiso calc R 1 . .
N N1 0.16846(9) 0.21772(12) 0.10372(7) 0.0172(2) Uani d . 1 . .
C C8 0.19294(12) 0.05980(15) 0.08053(10) 0.0231(3) Uani d . 1 . .
H H8A 0.2367 0.0585 0.0298 0.035 Uiso calc R 1 . .
H H8B 0.1217 0.0062 0.0644 0.035 Uiso calc R 1 . .
H H8C 0.2364 0.0114 0.1322 0.035 Uiso calc R 1 . .
C C9 0.09604(12) 0.28868(16) 0.02635(9) 0.0226(3) Uani d . 1 . .
H H9A 0.0224 0.2389 0.0171 0.034 Uiso calc R 1 . .
H H9B 0.1330 0.2791 -0.0278 0.034 Uiso calc R 1 . .
H H9C 0.0854 0.3944 0.0392 0.034 Uiso calc R 1 . .
C C10 0.10924(11) 0.22455(16) 0.18762(9) 0.0201(3) Uani d . 1 . .
H H10A 0.1597 0.1804 0.2380 0.024 Uiso calc R 1 . .
H H10B 0.0975 0.3304 0.2024 0.024 Uiso calc R 1 . .
C C11 -0.00317(11) 0.14542(16) 0.17982(9) 0.0201(3) Uani d . 1 . .
C C12 -0.10616(12) 0.22153(16) 0.16489(9) 0.0221(3) Uani d . 1 . .
Cl Cl2 -0.10838(3) 0.41433(4) 0.15277(2) 0.02902(8) Uani d . 1 . .
C C13 -0.20899(12) 0.14761(19) 0.16070(10) 0.0287(3) Uani d . 1 . .
H H13 -0.2777 0.2019 0.1503 0.034 Uiso calc R 1 . .
C C14 -0.21075(13) -0.00522(19) 0.17171(10) 0.0306(3) Uani d . 1 . .
H H14 -0.2808 -0.0565 0.1679 0.037 Uiso calc R 1 . .
C C15 -0.11021(13) -0.08362(18) 0.18827(10) 0.0288(3) Uani d . 1 . .
H H15 -0.1113 -0.1885 0.1964 0.035 Uiso calc R 1 . .
C C16 -0.00792(12) -0.00860(17) 0.19297(9) 0.0244(3) Uani d . 1 . .
H H16 0.0605 -0.0632 0.2054 0.029 Uiso calc R 1 . .
Br Br1 0.332790(12) 0.178154(15) 0.376859(9) 0.02633(5) Uani d . 1 . .

loop_
_atom_site_aniso_label
_atom_site_aniso_U_11
_atom_site_aniso_U_22
_atom_site_aniso_U_33
_atom_site_aniso_U_12
_atom_site_aniso_U_13
_atom_site_aniso_U_23
C1 0.0179(6) 0.0197(6) 0.0211(6) -0.0019(5) 0.0009(5) -0.0006(5)
C2 0.0199(6) 0.0226(7) 0.0212(6) 0.0005(5) 0.0000(5) -0.0001(5)
Cl1 0.02153(16) 0.02815(18) 0.02852(17) 0.00756(13) 0.00083(13) 0.00558(14)
C3 0.0215(7) 0.0344(8) 0.0284(7) 0.0010(6) 0.0042(6) -0.0048(6)
C4 0.0314(8) 0.0444(9) 0.0244(7) -0.0066(7) 0.0096(6) -0.0029(7)
C5 0.0354(8) 0.0375(9) 0.0244(7) -0.0061(7) 0.0024(6) 0.0081(6)
C6 0.0234(7) 0.0258(7) 0.0275(7) -0.0007(6) -0.0003(6) 0.0057(6)
C7 0.0163(6) 0.0182(6) 0.0200(6) 0.0006(5) -0.0003(5) -0.0012(5)
N1 0.0153(5) 0.0179(5) 0.0179(5) 0.0021(4) 0.0006(4) -0.0008(4)
C8 0.0222(7) 0.0174(6) 0.0306(7) 0.0005(5) 0.0072(5) -0.0040(5)
C9 0.0206(7) 0.0279(7) 0.0178(6) 0.0025(5) -0.0032(5) 0.0017(5)
C10 0.0163(6) 0.0274(7) 0.0165(6) 0.0027(5) 0.0012(5) -0.0019(5)
C11 0.0174(6) 0.0280(7) 0.0150(6) 0.0026(5) 0.0019(5) -0.0012(5)
C12 0.0200(7) 0.0278(7) 0.0180(6) 0.0038(5) 0.0011(5) -0.0033(5)
Cl2 0.02630(17) 0.02741(18) 0.03270(19) 0.00973(14) 0.00138(14) -0.00288(14)
C13 0.0171(7) 0.0423(9) 0.0265(7) 0.0025(6) 0.0022(5) -0.0050(6)
C14 0.0232(7) 0.0420(9) 0.0272(7) -0.0083(6) 0.0058(6) -0.0055(6)
C15 0.0348(8) 0.0288(8) 0.0244(7) -0.0035(6) 0.0098(6) -0.0008(6)
C16 0.0238(7) 0.0289(7) 0.0210(7) 0.0053(6) 0.0056(5) 0.0026(6)
Br1 0.02822(8) 0.02006(7) 0.02794(8) -0.00575(5) -0.00691(5) 0.00494(5)

loop_
_atom_type_symbol
_atom_type_description
_atom_type_scat_dispersion_real
_atom_type_scat_dispersion_imag
_atom_type_scat_source
C C 0.0033 0.0016 'International Tables Vol C Tables 4.2.6.8 and 6.1.1.4'
H H 0.0000 0.0000 'International Tables Vol C Tables 4.2.6.8 and 6.1.1.4'
N N 0.0061 0.0033 'International Tables Vol C Tables 4.2.6.8 and 6.1.1.4'
Cl Cl 0.1484 0.1585 'International Tables Vol C Tables 4.2.6.8 and 6.1.1.4'
Br Br -0.2901 2.4595 'International Tables Vol C Tables 4.2.6.8 and 6.1.1.4'

loop_
_geom_angle_atom_site_label_1
_geom_angle_atom_site_label_2
_geom_angle_atom_site_label_3
_geom_angle_site_symmetry_1
_geom_angle_site_symmetry_3
_geom_angle
_geom_angle_publ_flag
C2 C1 C6 . . 117.29(13) ?
C2 C1 C7 . . 122.68(12) ?
C6 C1 C7 . . 119.92(12) ?
C3 C2 C1 . . 122.00(13) ?
C3 C2 Cl1 . . 117.81(11) ?
C1 C2 Cl1 . . 120.17(10) ?
C2 C3 C4 . . 119.33(14) ?
C2 C3 H3 . . 120.3 ?
C4 C3 H3 . . 120.3 ?
C5 C4 C3 . . 120.07(14) ?
C5 C4 H4 . . 120.0 ?
C3 C4 H4 . . 120.0 ?
C4 C5 C6 . . 120.05(14) ?
C4 C5 H5 . . 120.0 ?
C6 C5 H5 . . 120.0 ?
C5 C6 C1 . . 121.19(14) ?
C5 C6 H6 . . 119.4 ?
C1 C6 H6 . . 119.4 ?
C1 C7 N1 . . 114.37(10) ?
C1 C7 H7A . . 108.7 ?
N1 C7 H7A . . 108.7 ?
C1 C7 H7B . . 108.7 ?
N1 C7 H7B . . 108.7 ?
H7A C7 H7B . . 107.6 ?
C8 N1 C9 . . 109.29(10) ?
C8 N1 C10 . . 110.88(10) ?
C9 N1 C10 . . 110.14(10) ?
C8 N1 C7 . . 110.31(10) ?
C9 N1 C7 . . 111.24(10) ?
C10 N1 C7 . . 104.93(9) ?
N1 C8 H8A . . 109.5 ?
N1 C8 H8B . . 109.5 ?
H8A C8 H8B . . 109.5 ?
N1 C8 H8C . . 109.5 ?
H8A C8 H8C . . 109.5 ?
H8B C8 H8C . . 109.5 ?
N1 C9 H9A . . 109.5 ?
N1 C9 H9B . . 109.5 ?
H9A C9 H9B . . 109.5 ?
N1 C9 H9C . . 109.5 ?
H9A C9 H9C . . 109.5 ?
H9B C9 H9C . . 109.5 ?
C11 C10 N1 . . 114.74(10) ?
C11 C10 H10A . . 108.6 ?
N1 C10 H10A . . 108.6 ?
C11 C10 H10B . . 108.6 ?
N1 C10 H10B . . 108.6 ?
H10A C10 H10B . . 107.6 ?
C16 C11 C12 . . 117.03(13) ?
C16 C11 C10 . . 120.39(12) ?
C12 C11 C10 . . 122.47(13) ?
C13 C12 C11 . . 121.81(14) ?
C13 C12 Cl2 . . 117.94(11) ?
C11 C12 Cl2 . . 120.24(11) ?
C14 C13 C12 . . 119.69(14) ?
C14 C13 H13 . . 120.2 ?
C12 C13 H13 . . 120.2 ?
C13 C14 C15 . . 119.95(14) ?
C13 C14 H14 . . 120.0 ?
C15 C14 H14 . . 120.0 ?
C14 C15 C16 . . 119.92(14) ?
C14 C15 H15 . . 120.0 ?
C16 C15 H15 . . 120.0 ?
C15 C16 C11 . . 121.57(13) ?
C15 C16 H16 . . 119.2 ?
C11 C16 H16 . . 119.2 ?

loop_
_geom_bond_atom_site_label_1
_geom_bond_atom_site_label_2
_geom_bond_site_symmetry_2
_geom_bond_distance
_geom_bond_publ_flag
C1 C2 . 1.3955(19) ?
C1 C6 . 1.3990(19) ?
C1 C7 . 1.5068(18) ?
C2 C3 . 1.386(2) ?
C2 Cl1 . 1.7463(14) ?
C3 C4 . 1.387(2) ?
C3 H3 . 0.9500 ?
C4 C5 . 1.383(2) ?
C4 H4 . 0.9500 ?
C5 C6 . 1.387(2) ?
C5 H5 . 0.9500 ?
C6 H6 . 0.9500 ?
C7 N1 . 1.5341(16) ?
C7 H7A . 0.9900 ?
C7 H7B . 0.9900 ?
N1 C8 . 1.4979(16) ?
N1 C9 . 1.5014(16) ?
N1 C10 . 1.5279(16) ?
C8 H8A . 0.9800 ?
C8 H8B . 0.9800 ?
C8 H8C . 0.9800 ?
C9 H9A . 0.9800 ?
C9 H9B . 0.9800 ?
C9 H9C . 0.9800 ?
C10 C11 . 1.5100(18) ?
C10 H10A . 0.9900 ?
C10 H10B . 0.9900 ?
C11 C16 . 1.399(2) ?
C11 C12 . 1.3995(18) ?
C12 C13 . 1.390(2) ?
C12 Cl2 . 1.7403(15) ?
C13 C14 . 1.382(2) ?
C13 H13 . 0.9500 ?
C14 C15 . 1.386(2) ?
C14 H14 . 0.9500 ?
C15 C16 . 1.389(2) ?
C15 H15 . 0.9500 ?
C16 H16 . 0.9500 ?
Br1 N1 . 4.3416(11) n
Br1 N1 2_545 4.1439(11) n
Br1 N1 2 4.8527(11) n
Br1 N1 4_666 5.0105(11) n

loop_
_geom_hbond_atom_site_label_D
_geom_hbond_atom_site_label_H
_geom_hbond_atom_site_label_A
_geom_hbond_site_symmetry_A
_geom_hbond_distance_DH
_geom_hbond_distance_HA
_geom_hbond_distance_DA
_geom_hbond_angle_DHA
_geom_hbond_publ_flag
C6 H6 Cl2 3_565 0.95 2.87 3.6451(15) 139.5 y
C9 H9A Br1 4_565 0.98 2.99 3.6365(13) 124.9 y
C9 H9C Br1 2 0.98 2.95 3.8414(15) 151.1 y
C7 H7A Br1 2 0.99 2.66 3.6095(13) 161.8 y
C7 H7B Br1 . 0.99 2.99 3.8916(13) 152.4 y
C10 H10A Br1 . 0.99 2.75 3.6709(13) 155.8 y
C16 H16 Br1 2_545 0.95 2.99 3.7361(14) 136.0 y

loop_
_geom_torsion_atom_site_label_1
_geom_torsion_atom_site_label_2
_geom_torsion_atom_site_label_3
_geom_torsion_atom_site_label_4
_geom_torsion_site_symmetry_1
_geom_torsion_site_symmetry_2
_geom_torsion_site_symmetry_3
_geom_torsion_site_symmetry_4
_geom_torsion
_geom_torsion_publ_flag
C6 C1 C2 C3 . . . . -2.0(2) ?
C7 C1 C2 C3 . . . . -178.34(13) ?
C6 C1 C2 Cl1 . . . . 176.20(11) ?
C7 C1 C2 Cl1 . . . . -0.19(18) ?
C1 C2 C3 C4 . . . . -0.1(2) ?
Cl1 C2 C3 C4 . . . . -178.34(12) ?
C2 C3 C4 C5 . . . . 1.3(2) ?
C3 C4 C5 C6 . . . . -0.3(2) ?
C4 C5 C6 C1 . . . . -2.0(2) ?
C2 C1 C6 C5 . . . . 3.0(2) ?
C7 C1 C6 C5 . . . . 179.49(13) ?
C2 C1 C7 N1 . . . . -101.76(14) ?
C6 C1 C7 N1 . . . . 81.94(15) ?
C1 C7 N1 C8 . . . . 55.23(14) ?
C1 C7 N1 C9 . . . . -66.23(14) ?
C1 C7 N1 C10 . . . . 174.70(11) ?
C8 N1 C10 C11 . . . . -60.79(14) ?
C9 N1 C10 C11 . . . . 60.32(15) ?
C7 N1 C10 C11 . . . . -179.87(11) ?
N1 C10 C11 C16 . . . . 82.49(15) ?
N1 C10 C11 C12 . . . . -101.51(15) ?
C16 C11 C12 C13 . . . . -1.8(2) ?
C10 C11 C12 C13 . . . . -177.91(13) ?
C16 C11 C12 Cl2 . . . . 177.16(10) ?
C10 C11 C12 Cl2 . . . . 1.03(18) ?
C11 C12 C13 C14 . . . . 0.2(2) ?
Cl2 C12 C13 C14 . . . . -178.79(12) ?
C12 C13 C14 C15 . . . . 1.0(2) ?
C13 C14 C15 C16 . . . . -0.6(2) ?
C14 C15 C16 C11 . . . . -1.1(2) ?
C12 C11 C16 C15 . . . . 2.2(2) ?
C10 C11 C16 C15 . . . . 178.46(12) ?
